data_7030283
loop_
_publ_author_name
'Abdollahian, Yashar'
'Hauser, Jesse L.'
'Rogow, David L.'
'Oliver, Allen G.'
'Oliver, Scott R. J.'

_publ_section_title
;
 Solvothermal synthesis and characterization of two inorganic-organic
 hybrid materials based on barium.
;
_journal_issue 40
_journal_name_full 'Dalton transactions (Cambridge, England : 2003)'
_journal_page_first 12630
_journal_page_last 12634
_journal_paper_doi 10.1039/c2dt31518a
_journal_volume 41
_journal_year 2012
_chemical_formula_sum 'C2 H4 Ba2 F2 O6 S2'
_chemical_formula_weight 500.85
_chemical_name_systematic
;
?
;
_space_group_IT_number 14
_symmetry_cell_setting monoclinic
_symmetry_space_group_name_Hall '-P 2ybc'
_symmetry_space_group_name_H-M 'P 1 21/c 1'
_atom_sites_solution_hydrogens geom
_atom_sites_solution_primary direct
_atom_sites_solution_secondary difmap
_audit_creation_method SHELXL-97
_cell_angle_alpha 90.00
_cell_angle_beta 106.293(2)
_cell_angle_gamma 90.00
_cell_formula_units_Z 2
_cell_length_a 10.814(3)
_cell_length_b 6.6286(17)
_cell_length_c 6.7946(17)
_cell_measurement_reflns_used 2928
_cell_measurement_temperature 150(2)
_cell_measurement_theta_max 28.58
_cell_measurement_theta_min 3.93
_cell_volume 467.5(2)
_computing_cell_refinement 'Bruker SAINT v7.34'
_computing_data_collection 'Bruker APEX-II v2.1-4'
_computing_data_reduction 'Bruker SAINT v7.34'
_computing_molecular_graphics 'SHELXS-97 (Sheldrick, 2008)'
_computing_publication_material 'SHELXS-97 (Sheldrick, 2008)'
_computing_structure_refinement 'SHELXL-97 (Sheldrick, 2008)'
_computing_structure_solution 'SHELXS-97 (Sheldrick, 2008)'
_diffrn_ambient_temperature 150(2)
_diffrn_detector_area_resol_mean 83.33
_diffrn_measured_fraction_theta_full 0.978
_diffrn_measured_fraction_theta_max 0.978
_diffrn_measurement_device_type 'Bruker APEX-II'
_diffrn_measurement_method \w/2\q-scans
_diffrn_radiation_monochromator graphite
_diffrn_radiation_source 'fine-focus sealed tube'
_diffrn_radiation_type MoK\a
_diffrn_radiation_wavelength 0.71073
_diffrn_reflns_av_R_equivalents 0.0322
_diffrn_reflns_av_sigmaI/netI 0.0321
_diffrn_reflns_limit_h_max 12
_diffrn_reflns_limit_h_min -14
_diffrn_reflns_limit_k_max 8
_diffrn_reflns_limit_k_min -8
_diffrn_reflns_limit_l_max 9
_diffrn_reflns_limit_l_min -9
_diffrn_reflns_number 4022
_diffrn_reflns_theta_full 28.48
_diffrn_reflns_theta_max 28.48
_diffrn_reflns_theta_min 3.65
_exptl_absorpt_coefficient_mu 8.851
_exptl_absorpt_correction_T_max 1.0000
_exptl_absorpt_correction_T_min 0.7422
_exptl_absorpt_correction_type empirical
_exptl_absorpt_process_details SADABS
_exptl_crystal_colour Colorless
_exptl_crystal_density_diffrn 3.558
_exptl_crystal_density_method 'not measured'
_exptl_crystal_description Plate
_exptl_crystal_F_000 452
_exptl_crystal_size_max 0.11
_exptl_crystal_size_mid 0.09
_exptl_crystal_size_min 0.04
_refine_diff_density_max 1.269
_refine_diff_density_min -1.456
_refine_diff_density_rms 0.277
_refine_ls_extinction_method none
_refine_ls_goodness_of_fit_ref 1.211
_refine_ls_hydrogen_treatment constr
_refine_ls_matrix_type full
_refine_ls_number_parameters 64
_refine_ls_number_reflns 1152
_refine_ls_number_restraints 0
_refine_ls_restrained_S_all 1.211
_refine_ls_R_factor_all 0.0233
_refine_ls_R_factor_gt 0.0218
_refine_ls_shift/su_max 0.001
_refine_ls_shift/su_mean 0.000
_refine_ls_structure_factor_coef Fsqd
_refine_ls_weighting_details 'calc w=1/[\s^2^(Fo^2^)+(0.0407P)^2^+0.0000P] where P=(Fo^2^+2Fc^2^)/3'
_refine_ls_weighting_scheme calc
_refine_ls_wR_factor_gt 0.0704
_refine_ls_wR_factor_ref 0.0714
_reflns_number_gt 1090
_reflns_number_total 1152
_reflns_threshold_expression >2sigma(I)
_cod_data_source_file c2dt31518a.txt
_cod_data_source_block xsc07052
_cod_depositor_comments
;
The following automatic conversions were performed:

'_symmetry_cell_setting' value 'Monoclinic' changed to 'monoclinic'
according to
/usr/data/users/saulius/automatic-downloads/retrospective/RSC/lib/dictionaries/cif_core.dic
dictionary named 'cif_core.dic' version 2.4.2 from
2011-04-26.

'_exptl_absorpt_correction_type' value 'Empirical'
changed to 'empirical' according to
/usr/data/users/saulius/automatic-downloads/retrospective/RSC/lib/dictionaries/cif_core.dic
dictionary named 'cif_core.dic' version 2.4.2 from 2011-04-26.

Automatic conversion script
Id: cif_fix_values 2281 2013-09-26 08:29:07Z andrius 
;
_cod_original_sg_symbol_H-M P2(1)/c
_cod_database_code 7030283

loop_
_symmetry_equiv_pos_as_xyz
'x, y, z'
'-x, y+1/2, -z+1/2'
'-x, -y, -z'
'x, -y-1/2, z-1/2'

loop_
_atom_site_label
_atom_site_type_symbol
_atom_site_fract_x
_atom_site_fract_y
_atom_site_fract_z
_atom_site_U_iso_or_equiv
_atom_site_adp_type
_atom_site_occupancy
_atom_site_symmetry_multiplicity
_atom_site_calc_flag
_atom_site_refinement_flags
Ba1 Ba 0.88295(2) 0.02677(4) 0.21300(3) 0.00617(12) Uani 1 1 d .
S1 S 0.70282(11) -0.02425(14) 0.65922(16) 0.0065(2) Uani 1 1 d .
F1 F 1.0156(2) 0.2289(3) 0.0036(3) 0.0087(5) Uani 1 1 d .
O1 O 0.8108(3) 0.0420(4) 0.5814(5) 0.0108(6) Uani 1 1 d .
O2 O 0.7010(3) -0.2403(4) 0.6920(4) 0.0113(6) Uani 1 1 d .
O3 O 0.7002(3) 0.0941(5) 0.8393(4) 0.0153(6) Uani 1 1 d .
C1 C 0.5576(4) 0.0329(5) 0.4675(6) 0.0083(8) Uani 1 1 d .
H1A H 0.5529 0.1770 0.4420 0.010 Uiso 1 1 calc R
H1B H 0.5575 -0.0348 0.3409 0.010 Uiso 1 1 calc R

loop_
_atom_site_aniso_label
_atom_site_aniso_U_11
_atom_site_aniso_U_22
_atom_site_aniso_U_33
_atom_site_aniso_U_23
_atom_site_aniso_U_13
_atom_site_aniso_U_12
Ba1 0.00763(17) 0.00699(18) 0.00409(17) 0.00015(7) 0.00198(11) -0.00082(7)
S1 0.0062(5) 0.0075(5) 0.0057(5) -0.0003(3) 0.0014(4) 0.0009(3)
F1 0.0106(11) 0.0090(10) 0.0062(11) 0.0001(8) 0.0016(9) -0.0010(9)
O1 0.0075(15) 0.0154(15) 0.0113(14) 0.0024(11) 0.0056(12) -0.0028(11)
O2 0.0124(14) 0.0085(13) 0.0139(13) 0.0031(11) 0.0050(11) 0.0003(12)
O3 0.0140(15) 0.0212(16) 0.0089(13) -0.0083(12) 0.0003(11) 0.0027(13)
C1 0.008(2) 0.0111(19) 0.0055(18) 0.0029(13) 0.0011(16) 0.0000(14)

loop_
_atom_type_symbol
_atom_type_description
_atom_type_scat_dispersion_real
_atom_type_scat_dispersion_imag
_atom_type_scat_source
C C 0.0033 0.0016 'International Tables Vol C Tables 4.2.6.8 and 6.1.1.4'
H H 0.0000 0.0000 'International Tables Vol C Tables 4.2.6.8 and 6.1.1.4'
O O 0.0106 0.0060 'International Tables Vol C Tables 4.2.6.8 and 6.1.1.4'
F F 0.0171 0.0103 'International Tables Vol C Tables 4.2.6.8 and 6.1.1.4'
S S 0.1246 0.1234 'International Tables Vol C Tables 4.2.6.8 and 6.1.1.4'
Ba Ba -0.3244 2.2819 'International Tables Vol C Tables 4.2.6.8 and 6.1.1.4'

loop_
_geom_angle_atom_site_label_1
_geom_angle_atom_site_label_2
_geom_angle_atom_site_label_3
_geom_angle
_geom_angle_site_symmetry_1
_geom_angle_site_symmetry_3
F1 Ba1 F1 80.16(5) 4_566 .
F1 Ba1 F1 125.38(3) 4_566 3_755
F1 Ba1 F1 69.96(8) . 3_755
F1 Ba1 O2 134.64(7) 4_566 4
F1 Ba1 O2 145.14(7) . 4
F1 Ba1 O2 86.03(8) 3_755 4
F1 Ba1 F1 83.75(7) 4_566 2_745
F1 Ba1 F1 124.54(4) . 2_745
F1 Ba1 F1 77.68(3) 3_755 2_745
O2 Ba1 F1 71.10(8) 4 2_745
F1 Ba1 O3 132.94(8) 4_566 1_554
F1 Ba1 O3 77.40(8) . 1_554
F1 Ba1 O3 83.98(7) 3_755 1_554
O2 Ba1 O3 75.22(9) 4 1_554
F1 Ba1 O3 142.44(8) 2_745 1_554
F1 Ba1 O1 62.82(8) 4_566 .
F1 Ba1 O1 141.56(7) . .
F1 Ba1 O1 140.22(7) 3_755 .
O2 Ba1 O1 72.24(8) 4 .
F1 Ba1 O1 64.03(7) 2_745 .
O3 Ba1 O1 120.08(9) 1_554 .
F1 Ba1 O1 71.54(8) 4_566 4_565
F1 Ba1 O1 59.88(8) . 4_565
F1 Ba1 O1 123.15(7) 3_755 4_565
O2 Ba1 O1 121.50(9) 4 4_565
F1 Ba1 O1 154.04(7) 2_745 4_565
O3 Ba1 O1 61.40(9) 1_554 4_565
O1 Ba1 O1 96.63(8) . 4_565
F1 Ba1 O1 59.35(7) 4_566 3_756
F1 Ba1 O1 70.20(7) . 3_756
F1 Ba1 O1 67.74(7) 3_755 3_756
O2 Ba1 O1 124.23(8) 4 3_756
F1 Ba1 O1 56.06(7) 2_745 3_756
O3 Ba1 O1 142.50(8) 1_554 3_756
O1 Ba1 O1 97.22(8) . 3_756
O1 Ba1 O1 113.99(8) 4_565 3_756
F1 Ba1 Ba1 42.99(5) 4_566 3_756
F1 Ba1 Ba1 106.06(5) . 3_756
F1 Ba1 Ba1 103.53(5) 3_755 3_756
O2 Ba1 Ba1 103.85(6) 4 3_756
F1 Ba1 Ba1 40.76(4) 2_745 3_756
O3 Ba1 Ba1 172.40(6) 1_554 3_756
O1 Ba1 Ba1 53.10(7) . 3_756
O1 Ba1 Ba1 114.12(6) 4_565 3_756
O1 Ba1 Ba1 44.12(5) 3_756 3_756
F1 Ba1 Ba1 39.55(4) 4_566 2_755
F1 Ba1 Ba1 41.52(4) . 2_755
F1 Ba1 Ba1 104.15(5) 3_755 2_755
O2 Ba1 Ba1 169.67(6) 4 2_755
F1 Ba1 Ba1 112.36(5) 2_745 2_755
O3 Ba1 Ba1 103.74(7) 1_554 2_755
O1 Ba1 Ba1 100.15(6) . 2_755
O1 Ba1 Ba1 51.32(6) 4_565 2_755
O1 Ba1 Ba1 62.74(5) 3_756 2_755
Ba1 Ba1 Ba1 75.788(12) 3_756 2_755
F1 Ba1 Ba1 102.46(5) 4_566 2_745
F1 Ba1 Ba1 93.76(5) . 2_745
F1 Ba1 Ba1 39.04(4) 3_755 2_745
O2 Ba1 Ba1 81.65(6) 4 2_745
F1 Ba1 Ba1 39.51(4) 2_745 2_745
O3 Ba1 Ba1 119.73(6) 1_554 2_745
O1 Ba1 Ba1 103.53(6) . 2_745
O1 Ba1 Ba1 153.41(6) 4_565 2_745
O1 Ba1 Ba1 46.81(5) 3_756 2_745
Ba1 Ba1 Ba1 67.201(11) 3_756 2_745
Ba1 Ba1 Ba1 107.31(2) 2_755 2_745
O2 S1 O3 113.42(18) . .
O2 S1 O1 113.24(17) . .
O3 S1 O1 110.06(19) . .
O2 S1 C1 106.00(17) . .
O3 S1 C1 106.21(19) . .
O1 S1 C1 107.40(19) . .
Ba1 F1 Ba1 116.64(8) 4_565 .
Ba1 F1 Ba1 101.40(6) 4_565 3_755
Ba1 F1 Ba1 110.04(8) . 3_755
Ba1 F1 Ba1 96.25(7) 4_565 2_755
Ba1 F1 Ba1 98.98(6) . 2_755
Ba1 F1 Ba1 133.88(9) 3_755 2_755
S1 O1 Ba1 138.49(18) . .
S1 O1 Ba1 109.80(15) . 4_566
Ba1 O1 Ba1 100.54(9) . 4_566
S1 O1 Ba1 128.17(16) . 3_756
Ba1 O1 Ba1 82.78(8) . 3_756
Ba1 O1 Ba1 81.87(7) 4_566 3_756
S1 O2 Ba1 131.25(16) . 4_556
S1 O3 Ba1 120.21(17) . 1_556
C1 C1 S1 111.0(4) 3_656 .

loop_
_geom_bond_atom_site_label_1
_geom_bond_atom_site_label_2
_geom_bond_distance
_geom_bond_site_symmetry_2
Ba1 F1 2.644(2) 4_566
Ba1 F1 2.650(2) .
Ba1 F1 2.673(2) 3_755
Ba1 O2 2.709(3) 4
Ba1 F1 2.761(2) 2_745
Ba1 O3 2.781(3) 1_554
Ba1 O1 2.825(3) .
Ba1 O1 3.031(3) 4_565
Ba1 O1 3.245(3) 3_756
Ba1 Ba1 4.0256(9) 3_756
Ba1 Ba1 4.1149(8) 2_755
Ba1 Ba1 4.1149(8) 2_745
S1 O2 1.450(3) .
S1 O3 1.460(3) .
S1 O1 1.477(3) .
S1 C1 1.777(4) .
F1 Ba1 2.644(2) 4_565
F1 Ba1 2.673(2) 3_755
F1 Ba1 2.761(2) 2_755
O1 Ba1 3.031(3) 4_566
O1 Ba1 3.245(3) 3_756
O2 Ba1 2.709(3) 4_556
O3 Ba1 2.781(3) 1_556
C1 C1 1.499(8) 3_656
